data_1557408
loop_
_publ_author_name
'Payne, Jack'
'McKeown, Paul'
'Mahon, Mary F.'
'Emanuelsson, Emma A. C.'
'Jones, Matthew D.'

_publ_section_title
;
 Mono- and dimeric zinc(ii) complexes for PLA production and degradation
 into methyl lactate -- a chemical recycling method
;
_journal_issue 13
_journal_name_full 'Polymer Chemistry'
_journal_page_first 2381
_journal_page_last 2389
_journal_paper_doi 10.1039/D0PY00192A
_journal_volume 11
_journal_year 2020
_chemical_formula_sum 'C30 H30 N2 O2 Zn2'
_chemical_formula_weight 581.30
_space_group_crystal_system monoclinic
_space_group_IT_number 14
_space_group_name_Hall '-P 2ybc'
_space_group_name_H-M_alt 'P 1 21/c 1'
_atom_sites_solution_hydrogens geom
_audit_creation_method SHELXL-2017/1
_audit_update_record
;
2019-12-16 deposited with the CCDC.	2020-02-26 downloaded from the CCDC.
;
_cell_angle_alpha 90
_cell_angle_beta 105.049(2)
_cell_angle_gamma 90
_cell_formula_units_Z 2
_cell_length_a 9.4634(2)
_cell_length_b 12.7656(2)
_cell_length_c 11.4410(2)
_cell_measurement_reflns_used 6078
_cell_measurement_temperature 150(2)
_cell_measurement_theta_max 72.9660
_cell_measurement_theta_min 5.9510
_cell_volume 1334.74(4)
_computing_cell_refinement 'CrysAlisPro 1.171.38.43 (Rigaku OD, 2015)'
_computing_data_collection 'CrysAlisPro 1.171.38.43 (Rigaku OD, 2015)'
_computing_data_reduction 'CrysAlisPro 1.171.38.43 (Rigaku OD, 2015)'
_computing_molecular_graphics 'ORTEP3 for Windows - Farrugia, L. J. J. Appl. Crystallogr. 1997, 30, 565'
_computing_publication_material
;
 'WinGX publication routines, Farrugia, 
 L. J., J. Appl. Crystallogr., 1999, 32, 837-838
;
_computing_structure_refinement
;
 SHELXL-2016/6 (Sheldrick, 2016)
 Sheldrick GM (2008) Acta Crystallogr A64:112-122 and 
 C. B. H\"ubschle, G. M. Sheldrick and B. Dittrich
 ShelXle: a Qt graphical user interface for SHELXL
 J. Appl. Cryst., 44, (2011) 1281-1284.
;
_computing_structure_solution
; 
 SHELXT
 Sheldrick, G. M. (2008). Acta Cryst. A64, 112-122.
;
_diffrn_ambient_environment N~2~
_diffrn_ambient_temperature 150.00(10)
_diffrn_detector 'CCD plate'
_diffrn_detector_area_resol_mean 8.1150
_diffrn_detector_type EosS2
_diffrn_measured_fraction_theta_full 1.000
_diffrn_measured_fraction_theta_max 1.000
_diffrn_measurement_device 'four-circle diffractometer'
_diffrn_measurement_device_type 'SuperNova, Dual, Cu at home/near, EosS2'
_diffrn_radiation_monochromator mirror
_diffrn_radiation_probe x-ray
_diffrn_radiation_type 'Cu K\a'
_diffrn_radiation_wavelength 1.54184
_diffrn_reflns_av_R_equivalents 0.0364
_diffrn_reflns_av_unetI/netI 0.0311
_diffrn_reflns_Laue_measured_fraction_full 1.000
_diffrn_reflns_Laue_measured_fraction_max 1.000
_diffrn_reflns_limit_h_max 11
_diffrn_reflns_limit_h_min -11
_diffrn_reflns_limit_k_max 15
_diffrn_reflns_limit_k_min -15
_diffrn_reflns_limit_l_max 13
_diffrn_reflns_limit_l_min -11
_diffrn_reflns_number 9129
_diffrn_reflns_point_group_measured_fraction_full 1.000
_diffrn_reflns_point_group_measured_fraction_max 1.000
_diffrn_reflns_theta_full 67.684
_diffrn_reflns_theta_max 70.035
_diffrn_reflns_theta_min 4.839
_diffrn_source 'micro-focus sealed X-ray tube'
_diffrn_source_type 'SuperNova (Cu) X-ray Source'
_exptl_absorpt_coefficient_mu 2.435
_exptl_absorpt_correction_T_max 1.00000
_exptl_absorpt_correction_T_min 0.61177
_exptl_absorpt_correction_type multi-scan
_exptl_absorpt_process_details
;
CrysAlisPro 1.171.39.46 (Rigaku Oxford Diffraction, 2018)
Empirical absorption correction using spherical harmonics,
 implemented in SCALE3 ABSPACK scaling algorithm.
;
_exptl_crystal_colour white
_exptl_crystal_density_diffrn 1.446
_exptl_crystal_description cube
_exptl_crystal_F_000 600
_exptl_crystal_size_max 0.1
_exptl_crystal_size_mid 0.1
_exptl_crystal_size_min 0.1
_refine_diff_density_max 0.867
_refine_diff_density_min -0.436
_refine_diff_density_rms 0.104
_refine_ls_extinction_method none
_refine_ls_goodness_of_fit_ref 1.070
_refine_ls_hydrogen_treatment constr
_refine_ls_matrix_type full
_refine_ls_number_parameters 164
_refine_ls_number_reflns 2534
_refine_ls_number_restraints 0
_refine_ls_restrained_S_all 1.070
_refine_ls_R_factor_all 0.0388
_refine_ls_R_factor_gt 0.0365
_refine_ls_shift/su_max 0.000
_refine_ls_shift/su_mean 0.000
_refine_ls_structure_factor_coef Fsqd
_refine_ls_weighting_details 'w=1/[\s^2^(Fo^2^)+(0.0672P)^2^+0.2945P] where P=(Fo^2^+2Fc^2^)/3'
_refine_ls_weighting_scheme calc
_refine_ls_wR_factor_gt 0.0968
_refine_ls_wR_factor_ref 0.0996
_reflns_Friedel_coverage 0.000
_reflns_number_gt 2358
_reflns_number_total 2534
_reflns_threshold_expression 'I > 2\s(I)'
_cod_data_source_file d0py00192a2.cif
_cod_data_source_block '[Zn(3)Et)]2'
_cod_depositor_comments
;Adding full bibliography for 1557407--1557412.cif.

 Adding full bibliography for 1557407--1557412.cif.
;
_cod_original_sg_symbol_H-M 'P 21/c'
_cod_database_code 1557408
_shelx_shelxl_version_number 2017/1
_shelx_space_group_comment
;
The symmetry employed for this shelxl refinement is uniquely defined
by the following loop, which should always be used as a source of
symmetry information in preference to the above space-group names.
They are only intended as comments.
;
_oxdiff_exptl_absorpt_empirical_full_min 0.459
_oxdiff_exptl_absorpt_empirical_full_max 1.718
_oxdiff_exptl_absorpt_empirical_details
;
Empirical correction (ABSPACK) includes:
- Absorption correction using spherical harmonics
- Frame scaling
;

loop_
_space_group_symop_operation_xyz
'x, y, z'
'-x, y+1/2, -z+1/2'
'-x, -y, -z'
'x, -y-1/2, z-1/2'

loop_
_atom_site_label
_atom_site_type_symbol
_atom_site_fract_x
_atom_site_fract_y
_atom_site_fract_z
_atom_site_U_iso_or_equiv
_atom_site_adp_type
_atom_site_occupancy
_atom_site_site_symmetry_order
_atom_site_calc_flag
_atom_site_refinement_flags_posn
_atom_site_refinement_flags_adp
_atom_site_refinement_flags_occupancy
_atom_site_disorder_assembly
_atom_site_disorder_group
Zn1 Zn 0.36859(3) 0.42482(2) 0.46855(2) 0.01926(13) Uani 1 1 d . . . . .
O1 O 0.57817(15) 0.42649(10) 0.45772(12) 0.0197(3) Uani 1 1 d . . . . .
N1 N 0.43751(17) 0.34287(13) 0.62751(13) 0.0183(3) Uani 1 1 d . . . . .
C1 C 0.1954(2) 0.41855(16) 0.3293(2) 0.0264(4) Uani 1 1 d . . . . .
H1A H 0.171708 0.344434 0.307152 0.032 Uiso 1 1 calc R U . . .
H1B H 0.110653 0.449920 0.352083 0.032 Uiso 1 1 calc R U . . .
C14 C 0.66914(19) 0.34660(15) 0.49077(15) 0.0183(4) Uani 1 1 d . . . . .
C2 C 0.2215(3) 0.4768(2) 0.22050(19) 0.0398(6) Uani 1 1 d . . . . .
H2A H 0.246904 0.549883 0.242749 0.060 Uiso 1 1 calc R U . . .
H2B H 0.132362 0.474638 0.153762 0.060 Uiso 1 1 calc R U . . .
H2C H 0.301869 0.443476 0.195040 0.060 Uiso 1 1 calc R U . . .
C15 C 0.7874(2) 0.33575(17) 0.43822(17) 0.0239(4) Uani 1 1 d . . . . .
H15 H 0.803297 0.387768 0.383648 0.029 Uiso 1 1 calc R U . . .
C3 C 0.8805(2) 0.2509(2) 0.46459(18) 0.0307(5) Uani 1 1 d . . . . .
H3 H 0.957468 0.244015 0.425815 0.037 Uiso 1 1 calc R U . . .
C4 C 0.8631(3) 0.17515(19) 0.5474(2) 0.0343(5) Uani 1 1 d . . . . .
H4 H 0.926114 0.116040 0.563970 0.041 Uiso 1 1 calc R U . . .
C5 C 0.7529(2) 0.18729(17) 0.60504(18) 0.0284(5) Uani 1 1 d . . . . .
H5 H 0.743196 0.137222 0.663891 0.034 Uiso 1 1 calc R U . . .
C6 C 0.6546(2) 0.27197(15) 0.57882(15) 0.0201(4) Uani 1 1 d . . . . .
C7 C 0.5497(2) 0.28265(15) 0.65100(16) 0.0208(4) Uani 1 1 d . . . . .
H7 H 0.565805 0.241152 0.722173 0.025 Uiso 1 1 calc R U . . .
C8 C 0.3561(2) 0.35607(14) 0.71545(17) 0.0195(4) Uani 1 1 d . . . . .
C9 C 0.2044(2) 0.36164(17) 0.67595(19) 0.0267(4) Uani 1 1 d . . . . .
H9 H 0.156976 0.353825 0.592399 0.032 Uiso 1 1 calc R U . . .
C10 C 0.1225(2) 0.37861(18) 0.7586(2) 0.0327(5) Uani 1 1 d . . . . .
H10 H 0.018765 0.380643 0.731980 0.039 Uiso 1 1 calc R U . . .
C11 C 0.1925(3) 0.39265(18) 0.8804(2) 0.0330(5) Uani 1 1 d . . . . .
H11 H 0.136435 0.405078 0.936903 0.040 Uiso 1 1 calc R U . . .
C12 C 0.3436(3) 0.38853(19) 0.91936(19) 0.0314(5) Uani 1 1 d . . . . .
H12 H 0.390918 0.398120 1.002679 0.038 Uiso 1 1 calc R U . . .
C13 C 0.4266(2) 0.37047(16) 0.83742(17) 0.0248(4) Uani 1 1 d . . . . .
H13 H 0.530325 0.367959 0.864254 0.030 Uiso 1 1 calc R U . . .

loop_
_atom_site_aniso_label
_atom_site_aniso_U_11
_atom_site_aniso_U_22
_atom_site_aniso_U_33
_atom_site_aniso_U_23
_atom_site_aniso_U_13
_atom_site_aniso_U_12
Zn1 0.01585(18) 0.0253(2) 0.01423(18) 0.00343(8) -0.00045(12) 0.00426(8)
O1 0.0184(7) 0.0229(7) 0.0169(6) 0.0018(5) 0.0028(5) 0.0062(5)
N1 0.0180(7) 0.0220(8) 0.0137(7) 0.0011(6) 0.0019(6) 0.0022(6)
C1 0.0206(10) 0.0278(11) 0.0262(10) 0.0040(7) -0.0021(8) -0.0028(7)
C14 0.0163(8) 0.0234(9) 0.0119(8) -0.0061(7) -0.0022(6) 0.0035(7)
C2 0.0331(12) 0.0641(17) 0.0171(9) 0.0026(10) -0.0024(9) -0.0106(11)
C15 0.0203(9) 0.0312(10) 0.0195(9) -0.0064(8) 0.0040(7) 0.0017(8)
C3 0.0240(11) 0.0395(13) 0.0286(11) -0.0102(8) 0.0067(9) 0.0079(8)
C4 0.0332(11) 0.0345(12) 0.0340(11) -0.0057(9) 0.0063(9) 0.0175(9)
C5 0.0315(11) 0.0297(10) 0.0208(9) 0.0006(8) 0.0009(8) 0.0132(9)
C6 0.0208(9) 0.0246(10) 0.0121(8) -0.0042(7) -0.0010(7) 0.0066(7)
C7 0.0239(9) 0.0226(9) 0.0134(8) 0.0013(7) 0.0004(7) 0.0047(7)
C8 0.0225(9) 0.0175(8) 0.0192(8) 0.0038(7) 0.0069(7) 0.0018(7)
C9 0.0229(9) 0.0292(10) 0.0279(10) 0.0059(8) 0.0064(8) 0.0015(8)
C10 0.0253(10) 0.0314(11) 0.0457(13) 0.0060(10) 0.0169(10) 0.0019(8)
C11 0.0423(13) 0.0248(10) 0.0415(12) -0.0001(9) 0.0281(11) 0.0001(9)
C12 0.0419(12) 0.0320(11) 0.0239(11) -0.0019(9) 0.0150(10) -0.0026(10)
C13 0.0274(10) 0.0284(10) 0.0190(9) 0.0011(7) 0.0067(8) 0.0007(8)

loop_
_atom_type_symbol
_atom_type_description
_atom_type_scat_dispersion_real
_atom_type_scat_dispersion_imag
_atom_type_scat_source
C C 0.0181 0.0091 'International Tables Vol C Tables 4.2.6.8 and 6.1.1.4'
H H 0.0000 0.0000 'International Tables Vol C Tables 4.2.6.8 and 6.1.1.4'
N N 0.0311 0.0180 'International Tables Vol C Tables 4.2.6.8 and 6.1.1.4'
O O 0.0492 0.0322 'International Tables Vol C Tables 4.2.6.8 and 6.1.1.4'
Zn Zn -1.5491 0.6778 'International Tables Vol C Tables 4.2.6.8 and 6.1.1.4'

loop_
_geom_angle_atom_site_label_1
_geom_angle_atom_site_label_2
_geom_angle_atom_site_label_3
_geom_angle
_geom_angle_site_symmetry_1
_geom_angle_site_symmetry_3
_geom_angle_publ_flag
C1 Zn1 O1 125.13(8) . . ?
C1 Zn1 N1 134.65(8) . . ?
O1 Zn1 N1 88.20(6) . . ?
C1 Zn1 O1 115.30(7) . 3_666 ?
O1 Zn1 O1 82.95(6) . 3_666 ?
N1 Zn1 O1 96.76(6) . 3_666 ?
C1 Zn1 Zn1 131.87(6) . 3_666 ?
O1 Zn1 Zn1 42.29(4) . 3_666 ?
N1 Zn1 Zn1 93.39(5) . 3_666 ?
O1 Zn1 Zn1 40.66(4) 3_666 3_666 ?
C14 O1 Zn1 123.38(12) . . ?
C14 O1 Zn1 120.96(12) . 3_666 ?
Zn1 O1 Zn1 97.05(6) . 3_666 ?
C7 N1 C8 119.52(16) . . ?
C7 N1 Zn1 123.16(13) . . ?
C8 N1 Zn1 117.32(12) . . ?
C2 C1 Zn1 111.34(15) . . ?
C2 C1 H1A 109.4 . . ?
Zn1 C1 H1A 109.4 . . ?
C2 C1 H1B 109.4 . . ?
Zn1 C1 H1B 109.4 . . ?
H1A C1 H1B 108.0 . . ?
O1 C14 C15 118.91(18) . . ?
O1 C14 C6 122.94(17) . . ?
C15 C14 C6 118.13(18) . . ?
C1 C2 H2A 109.5 . . ?
C1 C2 H2B 109.5 . . ?
H2A C2 H2B 109.5 . . ?
C1 C2 H2C 109.5 . . ?
H2A C2 H2C 109.5 . . ?
H2B C2 H2C 109.5 . . ?
C3 C15 C14 121.2(2) . . ?
C3 C15 H15 119.4 . . ?
C14 C15 H15 119.4 . . ?
C15 C3 C4 120.8(2) . . ?
C15 C3 H3 119.6 . . ?
C4 C3 H3 119.6 . . ?
C5 C4 C3 119.0(2) . . ?
C5 C4 H4 120.5 . . ?
C3 C4 H4 120.5 . . ?
C4 C5 C6 121.6(2) . . ?
C4 C5 H5 119.2 . . ?
C6 C5 H5 119.2 . . ?
C5 C6 C14 119.11(18) . . ?
C5 C6 C7 117.55(18) . . ?
C14 C6 C7 123.17(17) . . ?
N1 C7 C6 126.02(17) . . ?
N1 C7 H7 117.0 . . ?
C6 C7 H7 117.0 . . ?
C9 C8 C13 120.30(19) . . ?
C9 C8 N1 118.53(17) . . ?
C13 C8 N1 121.02(17) . . ?
C10 C9 C8 119.9(2) . . ?
C10 C9 H9 120.0 . . ?
C8 C9 H9 120.0 . . ?
C9 C10 C11 119.9(2) . . ?
C9 C10 H10 120.0 . . ?
C11 C10 H10 120.0 . . ?
C12 C11 C10 120.1(2) . . ?
C12 C11 H11 120.0 . . ?
C10 C11 H11 120.0 . . ?
C11 C12 C13 120.4(2) . . ?
C11 C12 H12 119.8 . . ?
C13 C12 H12 119.8 . . ?
C12 C13 C8 119.3(2) . . ?
C12 C13 H13 120.3 . . ?
C8 C13 H13 120.3 . . ?

loop_
_geom_bond_atom_site_label_1
_geom_bond_atom_site_label_2
_geom_bond_distance
_geom_bond_site_symmetry_2
_geom_bond_publ_flag
Zn1 C1 1.969(2) . ?
Zn1 O1 2.0192(14) . ?
Zn1 N1 2.0521(15) . ?
Zn1 O1 2.0851(14) 3_666 ?
Zn1 Zn1 3.0755(5) 3_666 ?
O1 C14 1.325(2) . ?
N1 C7 1.282(3) . ?
N1 C8 1.428(2) . ?
C1 C2 1.524(3) . ?
C1 H1A 0.9900 . ?
C1 H1B 0.9900 . ?
C14 C15 1.408(3) . ?
C14 C6 1.419(3) . ?
C2 H2A 0.9800 . ?
C2 H2B 0.9800 . ?
C2 H2C 0.9800 . ?
C15 C3 1.380(3) . ?
C15 H15 0.9500 . ?
C3 C4 1.393(4) . ?
C3 H3 0.9500 . ?
C4 C5 1.379(3) . ?
C4 H4 0.9500 . ?
C5 C6 1.407(3) . ?
C5 H5 0.9500 . ?
C6 C7 1.453(3) . ?
C7 H7 0.9500 . ?
C8 C9 1.390(3) . ?
C8 C13 1.394(3) . ?
C9 C10 1.386(3) . ?
C9 H9 0.9500 . ?
C10 C11 1.390(4) . ?
C10 H10 0.9500 . ?
C11 C12 1.384(4) . ?
C11 H11 0.9500 . ?
C12 C13 1.390(3) . ?
C12 H12 0.9500 . ?
C13 H13 0.9500 . ?
